data_2013990
loop_
_publ_author_name
'Davison, Mark'
'Kikolski,Elizabeth M.'
'Lalancette, Roger A.'
'Thompson, Hugh W.'

_publ_section_title
;
 (<b>+-</b>)-3-Ethyl-2-methyl-4-oxocyclohexanecarboxylic acid:
 catemeric hydrogen bonding in a cyclic \d-keto acid
;
_journal_issue 6
_journal_name_full 'Acta Crystallographica Section C'
_journal_page_first o449
_journal_page_last o451
_journal_paper_doi 10.1107/S0108270104010534
_journal_volume 60
_journal_year 2004
_chemical_formula_iupac 'C10 H16 O3'
_chemical_formula_moiety 'C10 H16 O3'
_chemical_formula_sum 'C10 H16 O3'
_chemical_formula_weight 184.23
_chemical_melting_point 376
_chemical_name_systematic
;
(+-)-3-Ethyl-2-methyl-4-oxocyclohexanecarboxylic acid
;
_space_group_IT_number 2
_symmetry_cell_setting triclinic
_symmetry_space_group_name_Hall '-P 1'
_symmetry_space_group_name_H-M 'P -1'
_atom_sites_solution_hydrogens geom
_atom_sites_solution_primary direct
_atom_sites_solution_secondary difmap
_audit_creation_method SHELXL-97
_cell_angle_alpha 80.425(14)
_cell_angle_beta 85.53(2)
_cell_angle_gamma 82.67(2)
_cell_formula_units_Z 4
_cell_length_a 5.5739(12)
_cell_length_b 12.814(3)
_cell_length_c 14.396(3)
_cell_measurement_reflns_used 36
_cell_measurement_temperature 296(2)
_cell_measurement_theta_max 8.9
_cell_measurement_theta_min 1.7
_cell_volume 1003.9(4)
_computing_cell_refinement XSCANS
_computing_data_collection 'XSCANS (Siemens, 1996)'
_computing_data_reduction XSCANS
_computing_molecular_graphics 'SHELXP97 (Sheldrick, 1997a)'
_computing_publication_material SHELXL97
_computing_structure_refinement 'SHELXL97 (Sheldrick, 1997a)'
_computing_structure_solution 'SHELXS97 (Sheldrick, 1997a)'
_diffrn_ambient_temperature 296(2)
_diffrn_measured_fraction_theta_full 0.997
_diffrn_measured_fraction_theta_max 0.997
_diffrn_measurement_device_type 'Siemens P4'
_diffrn_measurement_method '2\q/\q scans'
_diffrn_radiation_monochromator graphite
_diffrn_radiation_source 'fine-focus sealed tube'
_diffrn_radiation_type MoK\a
_diffrn_radiation_wavelength 0.71073
_diffrn_reflns_av_R_equivalents 0.025
_diffrn_reflns_av_sigmaI/netI 0.039
_diffrn_reflns_limit_h_max 6
_diffrn_reflns_limit_h_min -1
_diffrn_reflns_limit_k_max 15
_diffrn_reflns_limit_k_min -15
_diffrn_reflns_limit_l_max 17
_diffrn_reflns_limit_l_min -17
_diffrn_reflns_number 4736
_diffrn_reflns_theta_full 25.05
_diffrn_reflns_theta_max 25.05
_diffrn_reflns_theta_min 1.62
_diffrn_standards_decay_% 'variation <2'
_diffrn_standards_interval_count 97
_diffrn_standards_number 3
_exptl_absorpt_coefficient_mu 0.089
_exptl_absorpt_correction_T_max 0.982
_exptl_absorpt_correction_T_min 0.962
_exptl_absorpt_correction_type numerical
_exptl_absorpt_process_details 'Sheldrick (1997)'
_exptl_crystal_colour colourless
_exptl_crystal_density_diffrn 1.219
_exptl_crystal_density_method 'not measured'
_exptl_crystal_description 'trapezoidal block'
_exptl_crystal_F_000 400
_exptl_crystal_size_max 0.50
_exptl_crystal_size_mid 0.36
_exptl_crystal_size_min 0.20
_refine_diff_density_max 0.20
_refine_diff_density_min -0.16
_refine_ls_extinction_coef 0.024(3)
_refine_ls_extinction_expression Fc^*^=kFc[1+0.001xFc^2^\l^3^/sin(2\q)]^-1/4^
_refine_ls_extinction_method SHELXL
_refine_ls_goodness_of_fit_ref 1.02
_refine_ls_hydrogen_treatment mixed
_refine_ls_matrix_type full
_refine_ls_number_parameters 244
_refine_ls_number_reflns 3556
_refine_ls_number_restraints 0
_refine_ls_restrained_S_all 1.02
_refine_ls_R_factor_all 0.070
_refine_ls_R_factor_gt 0.048
_refine_ls_shift/su_max 0.00
_refine_ls_shift/su_mean 0.00
_refine_ls_structure_factor_coef Fsqd
_refine_ls_weighting_details 'calc w=1/[\s^2^(Fo^2^)+(0.0519P)^2^+0.3545P] where P=(Fo^2^+2Fc^2^)/3'
_refine_ls_weighting_scheme calc
_refine_ls_wR_factor_gt 0.119
_refine_ls_wR_factor_ref 0.133
_reflns_number_gt 2587
_reflns_number_total 3556
_reflns_threshold_expression I>2\s(I)
_cod_data_source_file fr1484.cif
_cod_data_source_block I
_cod_depositor_comments
;
The following automatic conversions were performed:
'_symmetry_cell_setting' value 'Triclinic' changed to 'triclinic'
according to '/home/saulius/struct/CIF-dictionaries/cif_core.dic'
dictionary named 'cif_core.dic' version 2.4.1 from
2010-06-29.

'_geom_bond_publ_flag' value 'Y' changed to 'y' according to
'/home/saulius/struct/CIF-dictionaries/cif_core.dic' dictionary named
'cif_core.dic' version 2.4.1 from 2010-06-29 (4 times).

Automatic conversion script
Id: cif_fix_enum 1527 2010-12-29 10:47:43Z saulius 

The following automatic conversions were performed:

'_symmetry_cell_setting' value 'Triclinic' changed to 'triclinic'
according to /home/saulius/struct/CIF-dictionaries/cif_core.dic
dictionary named 'cif_core.dic' version 2.4.1 from
2010-06-29.

'_geom_bond_publ_flag' value 'Y' changed to 'y'
according to /home/saulius/struct/CIF-dictionaries/cif_core.dic
dictionary named 'cif_core.dic' version 2.4.1 from 2010-06-29 (4
times).

'_geom_angle_publ_flag' value 'Y' changed to 'y' according
to /home/saulius/struct/CIF-dictionaries/cif_core.dic dictionary
named 'cif_core.dic' version 2.4.1 from 2010-06-29 (4 times).

Automatic conversion script
Id: cif_fix_values 1715 2011-07-08 13:25:40Z adriana 
;
_cod_database_code 2013990
_cod_database_fobs_code 2013990

loop_
_symmetry_equiv_pos_as_xyz
'x, y, z'
'-x, -y, -z'

loop_
_atom_site_label
_atom_site_fract_x
_atom_site_fract_y
_atom_site_fract_z
_atom_site_U_iso_or_equiv
_atom_site_adp_type
_atom_site_calc_flag
_atom_site_refinement_flags
_atom_site_occupancy
_atom_site_disorder_assembly
_atom_site_disorder_group
_atom_site_type_symbol
O1 -0.1032(3) 0.76596(14) 0.97307(11) 0.0693(5) Uani d . 1 . . O
O2 0.3582(3) 0.62351(14) 0.61493(11) 0.0661(5) Uani d . 1 . . O
O3 0.6454(3) 0.72226(14) 0.63338(12) 0.0638(5) Uani d . 1 . . O
H3C 0.689(5) 0.713(2) 0.576(2) 0.089(9) Uiso d . 1 . . H
O1A 1.1683(3) 0.30886(14) 0.54323(11) 0.0673(5) Uani d . 1 . . O
O2A 0.5939(3) 0.38549(15) 0.90124(11) 0.0748(6) Uani d . 1 . . O
O3A 0.3455(3) 0.28282(15) 0.86003(11) 0.0653(5) Uani d . 1 . . O
H3D 0.291(5) 0.280(2) 0.918(2) 0.089(9) Uiso d . 1 . . H
C1 0.3789(3) 0.67917(15) 0.76584(13) 0.0371(4) Uani d . 1 . . C
H1 0.5167 0.6468 0.8032 0.045 Uiso calc R 1 . . H
C2 0.3247(3) 0.79592(14) 0.78220(12) 0.0358(4) Uani d . 1 . . C
H2 0.4715 0.8305 0.7624 0.043 Uiso calc R 1 . . H
C3 0.2722(3) 0.79885(15) 0.88911(12) 0.0379(4) Uani d . 1 . . C
H3 0.4186 0.7643 0.9201 0.046 Uiso calc R 1 . . H
C4 0.0721(4) 0.73110(17) 0.92687(13) 0.0448(5) Uani d . 1 . . C
C5 0.1016(4) 0.61980(17) 0.90570(15) 0.0537(6) Uani d . 1 . . C
H5A -0.0484 0.5888 0.9237 0.064 Uiso calc R 1 . . H
H5B 0.2274 0.5774 0.9431 0.064 Uiso calc R 1 . . H
C6 0.1681(4) 0.61569(16) 0.80092(14) 0.0466(5) Uani d . 1 . . C
H6A 0.2117 0.5422 0.7919 0.056 Uiso calc R 1 . . H
H6B 0.0288 0.6445 0.7645 0.056 Uiso calc R 1 . . H
C7 0.1208(4) 0.85732(17) 0.72333(14) 0.0538(6) Uani d . 1 . . C
H7A 0.0937 0.9294 0.7355 0.081 Uiso calc R 1 . . H
H7B -0.0248 0.8240 0.7399 0.081 Uiso calc R 1 . . H
H7C 0.1652 0.8571 0.6576 0.081 Uiso calc R 1 . . H
C8 0.2248(4) 0.91063(17) 0.91547(14) 0.0516(6) Uani d . 1 . . C
H8A 0.0742 0.9455 0.8896 0.062 Uiso calc R 1 . . H
H8B 0.2040 0.9044 0.9836 0.062 Uiso calc R 1 . . H
C9 0.4240(5) 0.98048(19) 0.88093(18) 0.0680(7) Uani d . 1 . . C
H9A 0.3807 1.0493 0.8995 0.102 Uiso calc R 1 . . H
H9B 0.4446 0.9882 0.8134 0.102 Uiso calc R 1 . . H
H9C 0.5728 0.9481 0.9081 0.102 Uiso calc R 1 . . H
C10 0.4543(4) 0.67122(16) 0.66359(14) 0.0422(5) Uani d . 1 . . C
C1A 0.6222(3) 0.35140(14) 0.74084(12) 0.0334(4) Uani d . 1 . . C
H1A 0.4899 0.3862 0.7015 0.040 Uiso calc R 1 . . H
C2A 0.6992(3) 0.24070(14) 0.71172(12) 0.0339(4) Uani d . 1 . . C
H2A 0.5561 0.2022 0.7199 0.041 Uiso calc R 1 . . H
C3A 0.7838(4) 0.25465(16) 0.60548(12) 0.0410(5) Uani d . 1 . . C
H3A 0.6429 0.2892 0.5708 0.049 Uiso calc R 1 . . H
C4A 0.9743(4) 0.33089(17) 0.58496(13) 0.0458(5) Uani d . 1 . . C
C5A 0.9140(4) 0.43568(17) 0.61828(15) 0.0529(6) Uani d . 1 . . C
H51A 0.7893 0.4785 0.5806 0.063 Uiso calc R 1 . . H
H52A 1.0566 0.4732 0.6097 0.063 Uiso calc R 1 . . H
C6A 0.8252(4) 0.42206(15) 0.72231(14) 0.0425(5) Uani d . 1 . . C
H61A 0.9587 0.3906 0.7610 0.051 Uiso calc R 1 . . H
H62A 0.7675 0.4913 0.7396 0.051 Uiso calc R 1 . . H
C7A 0.8924(4) 0.17515(16) 0.77360(14) 0.0476(5) Uani d . 1 . . C
H71A 0.9351 0.1071 0.7534 0.071 Uiso calc R 1 . . H
H72A 0.8302 0.1650 0.8381 0.071 Uiso calc R 1 . . H
H73A 1.0334 0.2121 0.7682 0.071 Uiso calc R 1 . . H
C8A 0.8627(4) 0.14994(19) 0.56777(16) 0.0588(6) Uani d . 1 . . C
H81A 0.9121 0.1661 0.5013 0.071 Uiso calc R 1 . . H
H82A 1.0028 0.1134 0.6004 0.071 Uiso calc R 1 . . H
C9A 0.6679(5) 0.0754(2) 0.5790(2) 0.0811(8) Uani d . 1 . . C
H91A 0.7304 0.0116 0.5542 0.122 Uiso calc R 1 . . H
H92A 0.5302 0.1099 0.5451 0.122 Uiso calc R 1 . . H
H93A 0.6199 0.0576 0.6446 0.122 Uiso calc R 1 . . H
C10A 0.5245(3) 0.34263(15) 0.84264(13) 0.0390(5) Uani d . 1 . . C

loop_
_atom_site_aniso_label
_atom_site_aniso_U_11
_atom_site_aniso_U_22
_atom_site_aniso_U_33
_atom_site_aniso_U_12
_atom_site_aniso_U_13
_atom_site_aniso_U_23
O1 0.0606(10) 0.0811(12) 0.0576(10) -0.0064(9) 0.0315(8) -0.0036(8)
O2 0.0747(12) 0.0839(12) 0.0482(9) -0.0212(10) 0.0031(8) -0.0293(9)
O3 0.0585(10) 0.0922(13) 0.0473(9) -0.0239(9) 0.0220(8) -0.0307(9)
O1A 0.0505(10) 0.0943(13) 0.0514(9) -0.0023(9) 0.0231(8) -0.0119(8)
O2A 0.0939(14) 0.1028(14) 0.0400(9) -0.0429(11) 0.0094(9) -0.0293(9)
O3A 0.0604(11) 0.1029(14) 0.0403(9) -0.0389(10) 0.0226(8) -0.0226(9)
C1 0.0359(10) 0.0409(10) 0.0338(10) -0.0006(8) -0.0005(8) -0.0074(8)
C2 0.0376(10) 0.0410(10) 0.0285(9) -0.0084(8) 0.0078(8) -0.0061(8)
C3 0.0382(10) 0.0460(11) 0.0284(9) -0.0050(8) 0.0037(8) -0.0053(8)
C4 0.0448(12) 0.0582(13) 0.0269(9) -0.0055(10) 0.0066(9) 0.0022(9)
C5 0.0601(14) 0.0525(13) 0.0464(12) -0.0218(11) 0.0073(10) 0.0046(10)
C6 0.0523(13) 0.0417(11) 0.0466(12) -0.0130(10) 0.0019(10) -0.0055(9)
C7 0.0720(16) 0.0485(12) 0.0374(11) 0.0073(11) -0.0075(10) -0.0050(9)
C8 0.0646(15) 0.0545(13) 0.0362(11) -0.0044(11) 0.0054(10) -0.0149(9)
C9 0.0889(19) 0.0535(14) 0.0675(16) -0.0205(13) -0.0013(14) -0.0188(12)
C10 0.0436(11) 0.0437(11) 0.0388(11) 0.0004(9) 0.0037(9) -0.0116(9)
C1A 0.0318(9) 0.0391(10) 0.0282(9) -0.0026(8) 0.0013(7) -0.0049(7)
C2A 0.0345(10) 0.0401(10) 0.0280(9) -0.0082(8) 0.0048(7) -0.0077(7)
C3A 0.0400(11) 0.0547(12) 0.0272(9) 0.0019(9) -0.0002(8) -0.0101(8)
C4A 0.0425(12) 0.0632(13) 0.0253(9) -0.0006(10) 0.0090(9) 0.0021(9)
C5A 0.0539(13) 0.0492(12) 0.0503(13) -0.0113(10) 0.0145(10) 0.0032(10)
C6A 0.0442(11) 0.0366(10) 0.0458(11) -0.0066(9) 0.0049(9) -0.0059(8)
C7A 0.0621(14) 0.0424(11) 0.0362(10) 0.0023(10) -0.0047(10) -0.0056(8)
C8A 0.0651(15) 0.0703(15) 0.0430(12) 0.0048(12) -0.0009(11) -0.0251(11)
C9A 0.097(2) 0.0715(17) 0.087(2) -0.0091(16) -0.0101(17) -0.0446(15)
C10A 0.0382(11) 0.0465(11) 0.0316(10) -0.0025(9) 0.0029(8) -0.0082(8)

loop_
_atom_type_symbol
_atom_type_description
_atom_type_scat_dispersion_real
_atom_type_scat_dispersion_imag
_atom_type_scat_source
C C 0.0033 0.0016 'International Tables Vol C Tables 4.2.6.8 and 6.1.1.4'
H H 0.0000 0.0000 'International Tables Vol C Tables 4.2.6.8 and 6.1.1.4'
O O 0.0106 0.0060 'International Tables Vol C Tables 4.2.6.8 and 6.1.1.4'

loop_
_geom_angle_atom_site_label_1
_geom_angle_atom_site_label_2
_geom_angle_atom_site_label_3
_geom_angle
_geom_angle_publ_flag
C10 O3 H3C 109.5(19) ?
C10A O3A H3D 110.3(19) ?
C10 C1 C6 111.41(16) ?
C10 C1 C2 111.86(15) ?
C6 C1 C2 111.94(15) ?
C10 C1 H1 107.1 ?
C6 C1 H1 107.1 ?
C2 C1 H1 107.1 ?
C7 C2 C1 112.30(16) ?
C7 C2 C3 112.31(16) ?
C1 C2 C3 109.37(14) ?
C7 C2 H2 107.5 ?
C1 C2 H2 107.5 ?
C3 C2 H2 107.5 ?
C4 C3 C8 112.56(16) ?
C4 C3 C2 109.76(15) ?
C8 C3 C2 114.69(15) ?
C4 C3 H3 106.4 ?
C8 C3 H3 106.4 ?
C2 C3 H3 106.4 ?
O1 C4 C5 121.9(2) ?
O1 C4 C3 121.2(2) ?
C5 C4 C3 116.91(17) ?
C4 C5 C6 112.04(16) ?
C4 C5 H5A 109.2 ?
C6 C5 H5A 109.2 ?
C4 C5 H5B 109.2 ?
C6 C5 H5B 109.2 ?
H5A C5 H5B 107.9 ?
C1 C6 C5 110.94(17) ?
C1 C6 H6A 109.5 ?
C5 C6 H6A 109.5 ?
C1 C6 H6B 109.5 ?
C5 C6 H6B 109.5 ?
H6A C6 H6B 108.0 ?
C2 C7 H7A 109.5 ?
C2 C7 H7B 109.5 ?
H7A C7 H7B 109.5 ?
C2 C7 H7C 109.5 ?
H7A C7 H7C 109.5 ?
H7B C7 H7C 109.5 ?
C9 C8 C3 114.31(18) ?
C9 C8 H8A 108.7 ?
C3 C8 H8A 108.7 ?
C9 C8 H8B 108.7 ?
C3 C8 H8B 108.7 ?
H8A C8 H8B 107.6 ?
C8 C9 H9A 109.5 ?
C8 C9 H9B 109.5 ?
H9A C9 H9B 109.5 ?
C8 C9 H9C 109.5 ?
H9A C9 H9C 109.5 ?
H9B C9 H9C 109.5 ?
O2 C10 O3 122.97(19) ?
O2 C10 C1 125.03(19) y
O3 C10 C1 112.00(18) y
C10A C1A C6A 110.96(15) ?
C10A C1A C2A 111.76(14) ?
C6A C1A C2A 112.25(15) ?
C10A C1A H1A 107.2 ?
C6A C1A H1A 107.2 ?
C2A C1A H1A 107.2 ?
C7A C2A C1A 111.99(15) ?
C7A C2A C3A 111.97(15) ?
C1A C2A C3A 109.38(14) ?
C7A C2A H2A 107.8 ?
C1A C2A H2A 107.8 ?
C3A C2A H2A 107.8 ?
C4A C3A C8A 112.55(17) ?
C4A C3A C2A 110.31(15) ?
C8A C3A C2A 114.34(17) ?
C4A C3A H3A 106.3 ?
C8A C3A H3A 106.3 ?
C2A C3A H3A 106.3 ?
O1A C4A C5A 120.9(2) ?
O1A C4A C3A 122.4(2) ?
C5A C4A C3A 116.71(16) ?
C4A C5A C6A 111.52(16) ?
C4A C5A H51A 109.3 ?
C6A C5A H51A 109.3 ?
C4A C5A H52A 109.3 ?
C6A C5A H52A 109.3 ?
H51A C5A H52A 108.0 ?
C1A C6A C5A 110.81(17) ?
C1A C6A H61A 109.5 ?
C5A C6A H61A 109.5 ?
C1A C6A H62A 109.5 ?
C5A C6A H62A 109.5 ?
H61A C6A H62A 108.1 ?
C2A C7A H71A 109.5 ?
C2A C7A H72A 109.5 ?
H71A C7A H72A 109.5 ?
C2A C7A H73A 109.5 ?
H71A C7A H73A 109.5 ?
H72A C7A H73A 109.5 ?
C9A C8A C3A 114.16(19) ?
C9A C8A H81A 108.7 ?
C3A C8A H81A 108.7 ?
C9A C8A H82A 108.7 ?
C3A C8A H82A 108.7 ?
H81A C8A H82A 107.6 ?
C8A C9A H91A 109.5 ?
C8A C9A H92A 109.5 ?
H91A C9A H92A 109.5 ?
C8A C9A H93A 109.5 ?
H91A C9A H93A 109.5 ?
H92A C9A H93A 109.5 ?
O2A C10A O3A 122.58(18) ?
O2A C10A C1A 125.39(18) y
O3A C10A C1A 112.01(16) y

loop_
_geom_bond_atom_site_label_1
_geom_bond_atom_site_label_2
_geom_bond_site_symmetry_2
_geom_bond_distance
_geom_bond_publ_flag
O1 C4 . 1.218(2) ?
O2 C10 . 1.198(2) y
O3 C10 . 1.327(2) y
O3 H3C . 0.87(3) ?
O1A C4A . 1.220(2) ?
O2A C10A . 1.193(2) y
O3A C10A . 1.318(2) y
O3A H3D . 0.86(3) ?
C1 C10 . 1.515(3) ?
C1 C6 . 1.521(3) ?
C1 C2 . 1.541(3) ?
C1 H1 . 0.9800 ?
C2 C7 . 1.526(3) ?
C2 C3 . 1.550(2) ?
C2 H2 . 0.9800 ?
C3 C4 . 1.513(3) ?
C3 C8 . 1.528(3) ?
C3 H3 . 0.9800 ?
C4 C5 . 1.494(3) ?
C5 C6 . 1.533(3) ?
C5 H5A . 0.9700 ?
C5 H5B . 0.9700 ?
C6 H6A . 0.9700 ?
C6 H6B . 0.9700 ?
C7 H7A . 0.9600 ?
C7 H7B . 0.9600 ?
C7 H7C . 0.9600 ?
C8 C9 . 1.517(3) ?
C8 H8A . 0.9700 ?
C8 H8B . 0.9700 ?
C9 H9A . 0.9600 ?
C9 H9B . 0.9600 ?
C9 H9C . 0.9600 ?
C1A C10A . 1.515(2) ?
C1A C6A . 1.518(3) ?
C1A C2A . 1.545(2) ?
C1A H1A . 0.9800 ?
C2A C7A . 1.526(3) ?
C2A C3A . 1.553(2) ?
C2A H2A . 0.9800 ?
C3A C4A . 1.513(3) ?
C3A C8A . 1.531(3) ?
C3A H3A . 0.9800 ?
C4A C5A . 1.490(3) ?
C5A C6A . 1.529(3) ?
C5A H51A . 0.9700 ?
C5A H52A . 0.9700 ?
C6A H61A . 0.9700 ?
C6A H62A . 0.9700 ?
C7A H71A . 0.9600 ?
C7A H72A . 0.9600 ?
C7A H73A . 0.9600 ?
C8A C9A . 1.518(4) ?
C8A H81A . 0.9700 ?
C8A H82A . 0.9700 ?
C9A H91A . 0.9600 ?
C9A H92A . 0.9600 ?
C9A H93A . 0.9600 ?

loop_
_geom_torsion_atom_site_label_1
_geom_torsion_atom_site_label_2
_geom_torsion_atom_site_label_3
_geom_torsion_atom_site_label_4
_geom_torsion
C10 C1 C2 C7 59.9(2)
C6 C1 C2 C7 -66.0(2)
C10 C1 C2 C3 -174.77(16)
C6 C1 C2 C3 59.4(2)
C7 C2 C3 C4 71.0(2)
C1 C2 C3 C4 -54.3(2)
C7 C2 C3 C8 -56.8(2)
C1 C2 C3 C8 177.80(17)
C8 C3 C4 O1 -0.2(3)
C2 C3 C4 O1 -129.2(2)
C8 C3 C4 C5 -179.53(18)
C2 C3 C4 C5 51.4(2)
O1 C4 C5 C6 131.6(2)
C3 C4 C5 C6 -49.1(3)
C10 C1 C6 C5 177.20(17)
C2 C1 C6 C5 -56.7(2)
C4 C5 C6 C1 49.7(2)
C4 C3 C8 C9 178.64(18)
C2 C3 C8 C9 -54.9(3)
C6 C1 C10 O2 1.7(3)
C2 C1 C10 O2 -124.4(2)
C6 C1 C10 O3 -177.10(17)
C2 C1 C10 O3 56.8(2)
C10A C1A C2A C7A -58.5(2)
C6A C1A C2A C7A 66.9(2)
C10A C1A C2A C3A 176.79(15)
C6A C1A C2A C3A -57.8(2)
C7A C2A C3A C4A -72.2(2)
C1A C2A C3A C4A 52.6(2)
C7A C2A C3A C8A 55.9(2)
C1A C2A C3A C8A -179.40(17)
C8A C3A C4A O1A -0.4(3)
C2A C3A C4A O1A 128.6(2)
C8A C3A C4A C5A 179.58(18)
C2A C3A C4A C5A -51.4(2)
O1A C4A C5A C6A -129.4(2)
C3A C4A C5A C6A 50.7(3)
C10A C1A C6A C5A -176.89(16)
C2A C1A C6A C5A 57.3(2)
C4A C5A C6A C1A -51.7(2)
C4A C3A C8A C9A -174.7(2)
C2A C3A C8A C9A 58.4(3)
C6A C1A C10A O2A 0.5(3)
C2A C1A C10A O2A 126.6(2)
C6A C1A C10A O3A 179.09(17)
C2A C1A C10A O3A -54.8(2)

loop_
_cod_related_entry_id
_cod_related_entry_database
_cod_related_entry_code
1 ChemSpider 15424018
